data_7720695
loop_
_publ_author_name
'Mehra, Rupansha'
'Vidyasagar, Kanamaluru'

_publ_section_title
;
 Syntheses and characterization of non-molecular phenyl- and
 methyl-phosphonates and ethylenediphosphonates of thorium and cerium.
;
_journal_issue 13
_journal_name_full 'Dalton transactions (Cambridge, England : 2003)'
_journal_page_first 5250
_journal_page_last 5265
_journal_paper_doi 10.1039/d6dt00270f
_journal_volume 55
_journal_year 2026
_chemical_formula_sum 'C2 H0 O7 P2 Th'
_chemical_formula_weight 430.00
_space_group_crystal_system monoclinic
_space_group_IT_number 14
_space_group_name_Hall '-P 2yn'
_space_group_name_H-M_alt 'P 1 21/n 1'
_audit_creation_method SHELXL-2018/3
_audit_update_record
;
2025-08-30 deposited with the CCDC.	2026-03-02 downloaded from the CCDC.
;
_cell_angle_alpha 90
_cell_angle_beta 112.6270(10)
_cell_angle_gamma 90
_cell_formula_units_Z 4
_cell_length_a 8.3767(3)
_cell_length_b 9.5789(3)
_cell_length_c 10.5286(3)
_cell_measurement_reflns_used 9900
_cell_measurement_temperature 298(2)
_cell_measurement_theta_max 30.50
_cell_measurement_theta_min 2.99
_cell_volume 779.78(4)
_computing_cell_refinement 'Bruker SAINT'
_computing_data_collection 'Bruker APEX2'
_computing_data_reduction 'Bruker SAINT'
_computing_molecular_graphics 'Bruker SHELXTL'
_computing_publication_material 'Bruker SHELXTL'
_computing_structure_refinement 'SHELXL-2018/3 (Sheldrick, 2018)'
_computing_structure_solution 'SHELXS-97 (Sheldrick 2008)'
_diffrn_ambient_temperature 298(2)
_diffrn_measured_fraction_theta_full 0.999
_diffrn_measured_fraction_theta_max 0.999
_diffrn_measurement_device_type 'Bruker APEX-II CCD'
_diffrn_measurement_method '\f and \w scans'
_diffrn_radiation_type MoK\a
_diffrn_radiation_wavelength 0.71073
_diffrn_reflns_av_unetI/netI 0.0885
_diffrn_reflns_Laue_measured_fraction_full 0.999
_diffrn_reflns_Laue_measured_fraction_max 0.999
_diffrn_reflns_limit_h_max 11
_diffrn_reflns_limit_h_min -11
_diffrn_reflns_limit_k_max 13
_diffrn_reflns_limit_k_min -13
_diffrn_reflns_limit_l_max 14
_diffrn_reflns_limit_l_min -14
_diffrn_reflns_number 26130
_diffrn_reflns_point_group_measured_fraction_full 0.999
_diffrn_reflns_point_group_measured_fraction_max 0.999
_diffrn_reflns_theta_full 25.242
_diffrn_reflns_theta_max 29.999
_diffrn_reflns_theta_min 3.386
_exptl_absorpt_coefficient_mu 19.529
_exptl_absorpt_correction_T_max 0.5801
_exptl_absorpt_correction_T_min 0.3784
_exptl_absorpt_correction_type multi-scan
_exptl_crystal_colour colourless
_exptl_crystal_density_diffrn 3.663
_exptl_crystal_description block
_exptl_crystal_F_000 752
_exptl_crystal_size_max 0.057
_exptl_crystal_size_mid 0.052
_exptl_crystal_size_min 0.010
_refine_diff_density_max 2.774
_refine_diff_density_min -2.956
_refine_diff_density_rms 0.311
_refine_ls_extinction_method none
_refine_ls_goodness_of_fit_ref 1.040
_refine_ls_hydrogen_treatment undef
_refine_ls_matrix_type full
_refine_ls_number_parameters 110
_refine_ls_number_reflns 26130
_refine_ls_number_restraints 6
_refine_ls_restrained_S_all 1.040
_refine_ls_R_factor_all 0.0619
_refine_ls_R_factor_gt 0.0469
_refine_ls_shift/su_max 0.000
_refine_ls_shift/su_mean 0.000
_refine_ls_structure_factor_coef Fsqd
_refine_ls_weighting_details 'w=1/[\s^2^(Fo^2^)+7.7960P] where P=(Fo^2^+2Fc^2^)/3'
_refine_ls_weighting_scheme calc
_refine_ls_wR_factor_gt 0.1069
_refine_ls_wR_factor_ref 0.1147
_reflns_Friedel_coverage 0.000
_reflns_number_gt 21276
_reflns_number_total 26130
_reflns_threshold_expression 'I > 2\s(I)'
_cod_data_source_file d6dt00270f2.cif
_cod_data_source_block ThO7P2C2H6
_cod_depositor_comments 'Adding full bibliography for 7720695--7720702.cif.'
_cod_original_sg_symbol_H-M 'P 21/n'
_cod_database_code 7720695
_shelx_shelxl_version_number 2018/3
_shelx_space_group_comment
;
The symmetry employed for this shelxl refinement is uniquely defined
by the following loop, which should always be used as a source of
symmetry information in preference to the above space-group names.
They are only intended as comments.
;
_shelx_estimated_absorpt_t_min 0.402
_shelx_estimated_absorpt_t_max 0.829

loop_
_space_group_symop_operation_xyz
'x, y, z'
'-x+1/2, y+1/2, -z+1/2'
'-x, -y, -z'
'x-1/2, -y-1/2, z-1/2'

loop_
_atom_site_label
_atom_site_type_symbol
_atom_site_fract_x
_atom_site_fract_y
_atom_site_fract_z
_atom_site_U_iso_or_equiv
_atom_site_adp_type
_atom_site_occupancy
_atom_site_site_symmetry_order
_atom_site_calc_flag
_atom_site_refinement_flags_posn
_atom_site_refinement_flags_adp
_atom_site_refinement_flags_occupancy
_atom_site_disorder_assembly
_atom_site_disorder_group
Th1 Th -0.09965(5) 0.21360(4) 0.42738(4) 0.00813(13) Uani 1 1 d . . . . .
P1 P 0.0095(4) 0.5362(3) 0.2730(3) 0.0082(6) Uani 1 1 d . . . . .
P2 P 0.5314(4) 0.4733(3) 0.2688(3) 0.0081(6) Uani 1 1 d . . . . .
O1 O 0.0003(12) 0.3971(8) 0.3395(9) 0.0165(18) Uani 1 1 d . . . . .
O2 O 0.0482(12) 0.6554(9) 0.3756(9) 0.0178(19) Uani 1 1 d . . . . .
O3 O -0.1570(11) 0.5614(9) 0.1460(8) 0.0120(17) Uani 1 1 d . . . . .
O4 O 0.6635(12) 0.3663(9) 0.3535(9) 0.0152(18) Uani 1 1 d . . . . .
O5 O 0.6012(12) 0.6237(8) 0.2904(9) 0.0151(18) Uani 1 1 d . . . . .
O6 O 0.4720(12) 0.4526(8) 0.1122(8) 0.0129(17) Uani 1 1 d . . . . .
O1W O 0.2218(12) 0.1956(8) 0.5220(9) 0.0156(18) Uani 1 1 d . . . . .
C1 C 0.1819(17) 0.5237(14) 0.2102(14) 0.017(3) Uani 1 1 d . . . . .
C2 C 0.3478(17) 0.4629(14) 0.3179(13) 0.017(3) Uani 1 1 d . U . . .

loop_
_atom_site_aniso_label
_atom_site_aniso_U_11
_atom_site_aniso_U_22
_atom_site_aniso_U_33
_atom_site_aniso_U_23
_atom_site_aniso_U_13
_atom_site_aniso_U_12
Th1 0.0078(2) 0.00782(19) 0.00768(19) 0.00055(16) 0.00183(13) -0.00032(17)
P1 0.0073(14) 0.0075(13) 0.0093(13) -0.0001(10) 0.0025(11) 0.0006(11)
P2 0.0064(14) 0.0087(13) 0.0088(13) 0.0009(10) 0.0024(11) 0.0010(11)
O1 0.015(5) 0.012(4) 0.025(5) 0.006(4) 0.011(4) -0.001(3)
O2 0.021(5) 0.016(4) 0.014(4) -0.005(4) 0.004(4) 0.000(4)
O3 0.006(4) 0.015(4) 0.013(4) 0.002(3) 0.002(3) 0.002(3)
O4 0.013(4) 0.015(4) 0.016(4) 0.003(3) 0.005(4) 0.004(4)
O5 0.021(5) 0.011(4) 0.013(4) -0.001(3) 0.005(4) -0.003(4)
O6 0.018(5) 0.012(4) 0.008(4) -0.001(3) 0.004(3) 0.001(3)
O1W 0.015(5) 0.013(4) 0.018(4) 0.000(3) 0.004(4) -0.001(3)
C1 0.007(6) 0.029(7) 0.020(6) 0.006(5) 0.009(5) 0.004(5)
C2 0.013(5) 0.022(5) 0.017(5) 0.005(4) 0.008(4) 0.002(4)

loop_
_atom_type_symbol
_atom_type_description
_atom_type_scat_dispersion_real
_atom_type_scat_dispersion_imag
_atom_type_scat_source
C C 0.0033 0.0016 'International Tables Vol C Tables 4.2.6.8 and 6.1.1.4'
H H 0.0000 0.0000 'International Tables Vol C Tables 4.2.6.8 and 6.1.1.4'
O O 0.0106 0.0060 'International Tables Vol C Tables 4.2.6.8 and 6.1.1.4'
P P 0.1023 0.0942 'International Tables Vol C Tables 4.2.6.8 and 6.1.1.4'
Th Th -7.2400 8.8979 'International Tables Vol C Tables 4.2.6.8 and 6.1.1.4'

loop_
_geom_angle_atom_site_label_1
_geom_angle_atom_site_label_2
_geom_angle_atom_site_label_3
_geom_angle
_geom_angle_site_symmetry_1
_geom_angle_site_symmetry_3
_geom_angle_publ_flag
O1 Th1 O2 88.6(3) . 3_566 ?
O1 Th1 O4 77.4(3) . 1_455 ?
O2 Th1 O4 78.5(3) 3_566 1_455 ?
O1 Th1 O3 137.7(3) . 2_445 ?
O2 Th1 O3 117.6(3) 3_566 2_445 ?
O4 Th1 O3 76.4(3) 1_455 2_445 ?
O1 Th1 O6 145.0(3) . 4_566 ?
O2 Th1 O6 74.4(3) 3_566 4_566 ?
O4 Th1 O6 126.7(3) 1_455 4_566 ?
O3 Th1 O6 76.9(3) 2_445 4_566 ?
O1 Th1 O5 76.3(3) . 2_545 ?
O2 Th1 O5 164.1(3) 3_566 2_545 ?
O4 Th1 O5 102.1(3) 1_455 2_545 ?
O3 Th1 O5 77.6(3) 2_445 2_545 ?
O6 Th1 O5 115.8(3) 4_566 2_545 ?
O1 Th1 O1W 73.0(3) . . ?
O2 Th1 O1W 83.1(3) 3_566 . ?
O4 Th1 O1W 145.3(3) 1_455 . ?
O3 Th1 O1W 138.3(3) 2_445 . ?
O6 Th1 O1W 74.7(3) 4_566 . ?
O5 Th1 O1W 88.0(3) 2_545 . ?
O1 Th1 O6 113.8(3) . 2_545 ?
O2 Th1 O6 131.6(3) 3_566 2_545 ?
O4 Th1 O6 145.8(3) 1_455 2_545 ?
O3 Th1 O6 74.6(3) 2_445 2_545 ?
O6 Th1 O6 62.7(3) 4_566 2_545 ?
O5 Th1 O6 54.0(3) 2_545 2_545 ?
O1W Th1 O6 65.4(3) . 2_545 ?
O1 Th1 P2 96.0(2) . 2_545 ?
O2 Th1 P2 157.5(2) 3_566 2_545 ?
O4 Th1 P2 123.9(2) 1_455 2_545 ?
O3 Th1 P2 72.6(2) 2_445 2_545 ?
O6 Th1 P2 89.7(2) 4_566 2_545 ?
O5 Th1 P2 26.3(2) 2_545 2_545 ?
O1W Th1 P2 77.3(2) . 2_545 ?
O6 Th1 P2 27.89(17) 2_545 2_545 ?
O2 P1 O1 111.4(5) . . ?
O2 P1 O3 112.1(5) . . ?
O1 P1 O3 110.4(5) . . ?
O2 P1 C1 109.1(6) . . ?
O1 P1 C1 107.4(6) . . ?
O3 P1 C1 106.2(5) . . ?
O4 P2 O5 113.3(5) . . ?
O4 P2 O6 113.9(5) . . ?
O5 P2 O6 103.1(5) . . ?
O4 P2 C2 107.6(6) . . ?
O5 P2 C2 109.0(6) . . ?
O6 P2 C2 109.8(6) . . ?
O4 P2 Th1 125.3(4) . 2 ?
O5 P2 Th1 44.7(3) . 2 ?
O6 P2 Th1 58.7(3) . 2 ?
C2 P2 Th1 126.3(4) . 2 ?
P1 O1 Th1 161.7(6) . . ?
P1 O2 Th1 163.5(6) . 3_566 ?
P1 O3 Th1 139.2(5) . 2_455 ?
P2 O4 Th1 161.4(6) . 1_655 ?
P2 O5 Th1 109.1(4) . 2 ?
P2 O6 Th1 145.9(5) . 4_665 ?
P2 O6 Th1 93.4(4) . 2 ?
Th1 O6 Th1 117.3(3) 4_665 2 ?
C2 C1 P1 112.3(9) . . ?
C1 C2 P2 113.4(9) . . ?

loop_
_geom_bond_atom_site_label_1
_geom_bond_atom_site_label_2
_geom_bond_distance
_geom_bond_site_symmetry_2
_geom_bond_publ_flag
Th1 O1 2.290(8) . ?
Th1 O2 2.318(8) 3_566 ?
Th1 O4 2.344(9) 1_455 ?
Th1 O3 2.380(8) 2_445 ?
Th1 O6 2.405(8) 4_566 ?
Th1 O5 2.444(8) 2_545 ?
Th1 O1W 2.491(9) . ?
Th1 O6 2.813(8) 2_545 ?
Th1 P2 3.286(3) 2_545 ?
P1 O2 1.519(9) . ?
P1 O1 1.521(8) . ?
P1 O3 1.535(9) . ?
P1 C1 1.809(13) . ?
P2 O4 1.520(9) . ?
P2 O5 1.538(9) . ?
P2 O6 1.540(8) . ?
P2 C2 1.805(13) . ?
C1 C2 1.530(18) . ?
